data_1517779
loop_
_publ_author_name
'Cai, Song-Liang'
'Zhang, Yue-Biao'
'Pun, Andrew B.'
'He, Bo'
'Yang, Jinhui'
'Toma, Francesca M.'
'Sharp, Ian D.'
'Yaghi, Omar M.'
'Fan, Jun'
'Zheng, Sheng-Run'
'Zhang, Wei-Guang'
'Liu, Yi'

_publ_section_title
;
 Tunable electrical conductivity in oriented thin films of
 tetrathiafulvalene-based covalent organic framework
;
_journal_issue 12
_journal_name_full 'Chem. Sci.'
_journal_page_first 4693
_journal_paper_doi 10.1039/C4SC02593H
_journal_volume 5
_journal_year 2014
_chemical_formula_sum 'C34 H20 O4 S4'
_chemical_formula_weight 620.74
_chemical_name_systematic
;
 ?
;
_space_group_crystal_system triclinic
_space_group_IT_number 2
_space_group_name_Hall '-P 1'
_space_group_name_H-M_alt 'P -1'
_symmetry_space_group_name_Hall '-P 1'
_symmetry_space_group_name_H-M 'P -1'
_atom_sites_solution_hydrogens geom
_atom_sites_solution_primary direct
_atom_sites_solution_secondary difmap
_audit_creation_method SHELXL-2014
_cell_angle_alpha 68.8889(16)
_cell_angle_beta 79.0989(17)
_cell_angle_gamma 67.1611(16)
_cell_formula_units_Z 2
_cell_length_a 9.0590(12)
_cell_length_b 11.3961(16)
_cell_length_c 15.780(2)
_cell_measurement_reflns_used 7562
_cell_measurement_temperature 100(2)
_cell_measurement_theta_max 33.63
_cell_measurement_theta_min 2.76
_cell_volume 1398.3(3)
_computing_cell_refinement 'Bruker SAINT v8.34a'
_computing_data_collection 'Bruker APEX 2'
_computing_data_reduction 'Bruker SAINT v8.34a'
_computing_molecular_graphics 'Bruker SHELXTL'
_computing_publication_material 'Bruker SHELXTL & local programs'
_computing_structure_refinement 'SHELXL-2014 (Sheldrick, 2014)'
_computing_structure_solution 'Bruker SHELXT (2014/2 beta)'
_diffrn_ambient_temperature 100(2)
_diffrn_measured_fraction_theta_full 0.990
_diffrn_measured_fraction_theta_max 0.976
_diffrn_measurement_device_type 'Bruker APEX II CCD diffractometer'
_diffrn_measurement_method '\w/\q scans'
_diffrn_radiation_type synchrotron
_diffrn_radiation_wavelength 0.7749
_diffrn_reflns_av_R_equivalents 0.0476
_diffrn_reflns_av_unetI/netI 0.0655
_diffrn_reflns_Laue_measured_fraction_full 0.990
_diffrn_reflns_Laue_measured_fraction_max 0.976
_diffrn_reflns_limit_h_max 12
_diffrn_reflns_limit_h_min -12
_diffrn_reflns_limit_k_max 16
_diffrn_reflns_limit_k_min -16
_diffrn_reflns_limit_l_max 22
_diffrn_reflns_limit_l_min -22
_diffrn_reflns_number 19981
_diffrn_reflns_point_group_measured_fraction_full 0.990
_diffrn_reflns_point_group_measured_fraction_max 0.976
_diffrn_reflns_theta_full 30.000
_diffrn_reflns_theta_max 33.641
_diffrn_reflns_theta_min 2.664
_diffrn_source 'Advanced Light Source station 11.3.1'
_exptl_absorpt_coefficient_mu 0.477
_exptl_absorpt_correction_T_max 0.986
_exptl_absorpt_correction_T_min 0.882
_exptl_absorpt_correction_type multi-scan
_exptl_absorpt_process_details 'SADABS 2012/1 Bruker AXS Madison WI USA'
_exptl_crystal_colour red
_exptl_crystal_density_diffrn 1.474
_exptl_crystal_description plate
_exptl_crystal_F_000 640
_exptl_crystal_size_max 0.150
_exptl_crystal_size_mid 0.100
_exptl_crystal_size_min 0.030
_refine_diff_density_max 0.599
_refine_diff_density_min -0.454
_refine_diff_density_rms 0.111
_refine_ls_extinction_method none
_refine_ls_goodness_of_fit_ref 1.071
_refine_ls_hydrogen_treatment constr
_refine_ls_matrix_type full
_refine_ls_number_parameters 379
_refine_ls_number_reflns 8355
_refine_ls_number_restraints 0
_refine_ls_restrained_S_all 1.071
_refine_ls_R_factor_all 0.0640
_refine_ls_R_factor_gt 0.0554
_refine_ls_shift/su_max 0.002
_refine_ls_shift/su_mean 0.000
_refine_ls_structure_factor_coef Fsqd
_refine_ls_weighting_details 'w=1/[\s^2^(Fo^2^)+(0.1205P)^2^] where P=(Fo^2^+2Fc^2^)/3'
_refine_ls_weighting_scheme calc
_refine_ls_wR_factor_gt 0.1761
_refine_ls_wR_factor_ref 0.1875
_reflns_Friedel_coverage 0.000
_reflns_number_gt 6794
_reflns_number_total 8355
_reflns_threshold_expression 'I > 2\s(I)'
_cod_data_source_file c4sc02593h2.cif
_cod_data_source_block TTFTBA
_cod_depositor_comments
;
The following automatic conversions were performed:

'_atom_sites_solution_primary' value 'Direct' changed to 'direct'
according to
/usr/data/users/saulius/crontab/automatic-downloads/rss-feeds/RSC/lib/dictionaries/cif_core.dic
dictionary named 'cif_core.dic' version 2.4.2 from 2011-04-26.

Automatic conversion script
Id: cif_fix_values 2827 2014-09-09 07:05:25Z andrius 

 Adding full bibliography for 1517779--1517780.cif.
;
_cod_database_code 1517779
_shelx_space_group_comment
;
The symmetry employed for this shelxl refinement is uniquely defined
by the following loop, which should always be used as a source of
symmetry information in preference to the above space-group names.
They are only intended as comments.
;
_shelx_estimated_absorpt_t_min 0.932
_shelx_estimated_absorpt_t_max 0.986
_shelxl_version_number 2014-3

loop_
_space_group_symop_operation_xyz
'x, y, z'
'-x, -y, -z'

loop_
_atom_site_label
_atom_site_type_symbol
_atom_site_fract_x
_atom_site_fract_y
_atom_site_fract_z
_atom_site_U_iso_or_equiv
_atom_site_adp_type
_atom_site_occupancy
_atom_site_site_symmetry_order
_atom_site_calc_flag
_atom_site_refinement_flags_posn
_atom_site_refinement_flags_adp
C1 C 0.3260(2) 0.40280(17) 0.96038(12) 0.0190(3) Uani 1 1 d . .
S1 S 0.32586(5) 0.43422(4) 1.06121(3) 0.02124(12) Uani 1 1 d . .
C2 C 0.4945(2) 0.29194(17) 1.10430(12) 0.0191(3) Uani 1 1 d . .
C3 C 0.5672(2) 0.21218(17) 1.05133(12) 0.0192(3) Uani 1 1 d . .
S2 S 0.48007(5) 0.25761(4) 0.94817(3) 0.02226(13) Uani 1 1 d . .
C4 C 0.2162(2) 0.48487(17) 0.89785(12) 0.0195(3) Uani 1 1 d . .
S3 S 0.06733(5) 0.63172(4) 0.91069(3) 0.02043(12) Uani 1 1 d . .
C5 C 0.0166(2) 0.70091(17) 0.79624(12) 0.0186(3) Uani 1 1 d . .
C6 C 0.0781(2) 0.61954(17) 0.74430(12) 0.0189(3) Uani 1 1 d . .
S4 S 0.20761(6) 0.45575(4) 0.79734(3) 0.02269(13) Uani 1 1 d . .
C7 C 0.5228(2) 0.26978(18) 1.19921(13) 0.0204(3) Uani 1 1 d . .
C8 C 0.5616(3) 0.1408(2) 1.26400(14) 0.0278(4) Uani 1 1 d . .
H8A H 0.5767 0.0655 1.2462 0.033 Uiso 1 1 calc R U
C9 C 0.5779(3) 0.1236(2) 1.35328(14) 0.0315(4) Uani 1 1 d . .
H9A H 0.6053 0.0363 1.3967 0.038 Uiso 1 1 calc R U
C10 C 0.5542(3) 0.2344(2) 1.38008(14) 0.0313(4) Uani 1 1 d . .
C11 C 0.5138(3) 0.3617(2) 1.31705(14) 0.0284(4) Uani 1 1 d . .
H11A H 0.4974 0.4367 1.3356 0.034 Uiso 1 1 calc R U
C12 C 0.4972(2) 0.38056(19) 1.22688(13) 0.0239(4) Uani 1 1 d . .
H12A H 0.4685 0.4683 1.1840 0.029 Uiso 1 1 calc R U
C13 C 0.5637(4) 0.2187(3) 1.47614(16) 0.0451(6) Uani 1 1 d . .
H13A H 0.5482 0.2961 1.4915 0.054 Uiso 1 1 calc R U
O1 O 0.5905(3) 0.1113(2) 1.53668(14) 0.0668(7) Uani 1 1 d . .
C14 C 0.7088(2) 0.08713(18) 1.07100(12) 0.0196(3) Uani 1 1 d . .
C15 C 0.8344(2) 0.07070(19) 1.11916(14) 0.0255(4) Uani 1 1 d . .
H15A H 0.8304 0.1429 1.1373 0.031 Uiso 1 1 calc R U
C16 C 0.9628(2) -0.04700(18) 1.14069(14) 0.0236(4) Uani 1 1 d . .
H16A H 1.0472 -0.0559 1.1729 0.028 Uiso 1 1 calc R U
C17 C 0.9685(2) -0.15499(18) 1.11462(12) 0.0219(4) Uani 1 1 d . .
C18 C 0.8461(2) -0.13730(18) 1.06269(13) 0.0227(4) Uani 1 1 d . .
H18A H 0.8515 -0.2078 1.0422 0.027 Uiso 1 1 calc R U
C19 C 0.7192(2) -0.01824(18) 1.04188(13) 0.0227(4) Uani 1 1 d . .
H19A H 0.6371 -0.0072 1.0071 0.027 Uiso 1 1 calc R U
C20 C 1.1005(2) -0.28590(19) 1.14005(14) 0.0262(4) Uani 1 1 d . .
H20A H 1.1033 -0.3527 1.1165 0.031 Uiso 1 1 calc R U
O2 O 1.20553(19) -0.31355(17) 1.18907(12) 0.0387(4) Uani 1 1 d . .
C21 C -0.0936(2) 0.84243(17) 0.77014(12) 0.0186(3) Uani 1 1 d . .
C22 C -0.2290(2) 0.88242(18) 0.82643(12) 0.0205(3) Uani 1 1 d . .
H22A H -0.2478 0.8194 0.8822 0.025 Uiso 1 1 calc R U
C23 C -0.3360(2) 1.01297(18) 0.80162(13) 0.0218(3) Uani 1 1 d . .
H23A H -0.4290 1.0388 0.8398 0.026 Uiso 1 1 calc R U
C24 C -0.3080(2) 1.10665(18) 0.72094(12) 0.0218(3) Uani 1 1 d . .
C25 C -0.1691(2) 1.06937(18) 0.66557(12) 0.0219(3) Uani 1 1 d . .
H25A H -0.1481 1.1339 0.6114 0.026 Uiso 1 1 calc R U
C26 C -0.0625(2) 0.93831(18) 0.69001(13) 0.0218(3) Uani 1 1 d . .
H26A H 0.0318 0.9131 0.6526 0.026 Uiso 1 1 calc R U
C27 C -0.4286(3) 1.24377(19) 0.69597(14) 0.0280(4) Uani 1 1 d . .
H27A H -0.5232 1.2599 0.7347 0.034 Uiso 1 1 calc R U
O3 O -0.41724(19) 1.33754(14) 0.63032(10) 0.0316(3) Uani 1 1 d . .
C28 C 0.0388(2) 0.64475(18) 0.65084(13) 0.0222(4) Uani 1 1 d . .
C29 C -0.1165(2) 0.7245(2) 0.62049(14) 0.0270(4) Uani 1 1 d . .
H29A H -0.1977 0.7638 0.6601 0.032 Uiso 1 1 calc R U
C30 C -0.1513(3) 0.7459(2) 0.53349(14) 0.0312(4) Uani 1 1 d . .
H30A H -0.2555 0.8019 0.5129 0.037 Uiso 1 1 calc R U
C31 C -0.0348(3) 0.6860(2) 0.47568(14) 0.0332(5) Uani 1 1 d . .
C32 C 0.1180(3) 0.6048(2) 0.50534(14) 0.0318(4) Uani 1 1 d . .
H32A H 0.1968 0.5625 0.4663 0.038 Uiso 1 1 calc R U
C33 C 0.1559(3) 0.5850(2) 0.59207(14) 0.0279(4) Uani 1 1 d . .
H33A H 0.2612 0.5310 0.6115 0.034 Uiso 1 1 calc R U
C34 C -0.0733(4) 0.7076(3) 0.38231(17) 0.0485(7) Uani 1 1 d . .
H34A H 0.0106 0.6658 0.3450 0.058 Uiso 1 1 calc R U
O4 O -0.2011(3) 0.7732(2) 0.35046(14) 0.0616(6) Uani 1 1 d . .

loop_
_atom_site_aniso_label
_atom_site_aniso_U_11
_atom_site_aniso_U_22
_atom_site_aniso_U_33
_atom_site_aniso_U_23
_atom_site_aniso_U_13
_atom_site_aniso_U_12
C1 0.0183(8) 0.0151(7) 0.0193(8) -0.0041(6) -0.0049(6) -0.0008(6)
S1 0.0217(2) 0.0153(2) 0.0219(2) -0.00624(16) -0.00691(16) 0.00151(16)
C2 0.0166(7) 0.0145(7) 0.0234(8) -0.0048(6) -0.0055(6) -0.0018(6)
C3 0.0173(7) 0.0149(7) 0.0225(8) -0.0048(6) -0.0056(6) -0.0017(6)
S2 0.0217(2) 0.0175(2) 0.0216(2) -0.00712(17) -0.00691(17) 0.00271(17)
C4 0.0187(8) 0.0157(7) 0.0193(8) -0.0048(6) -0.0039(6) -0.0005(6)
S3 0.0211(2) 0.0156(2) 0.0184(2) -0.00501(16) -0.00504(16) 0.00144(16)
C5 0.0171(7) 0.0153(7) 0.0183(8) -0.0038(6) -0.0029(6) -0.0010(6)
C6 0.0180(7) 0.0157(7) 0.0175(8) -0.0040(6) -0.0039(6) 0.0000(6)
S4 0.0255(2) 0.0157(2) 0.0210(2) -0.00632(17) -0.00626(17) 0.00151(17)
C7 0.0201(8) 0.0181(8) 0.0215(8) -0.0043(6) -0.0065(6) -0.0045(6)
C8 0.0324(10) 0.0206(9) 0.0288(10) -0.0024(7) -0.0124(8) -0.0077(8)
C9 0.0385(11) 0.0266(10) 0.0275(10) 0.0022(8) -0.0161(8) -0.0127(9)
C10 0.0349(11) 0.0393(12) 0.0250(10) -0.0051(8) -0.0101(8) -0.0193(9)
C11 0.0308(10) 0.0335(10) 0.0267(10) -0.0121(8) -0.0044(8) -0.0138(8)
C12 0.0256(9) 0.0209(9) 0.0244(9) -0.0064(7) -0.0041(7) -0.0067(7)
C13 0.0608(17) 0.0640(17) 0.0246(11) -0.0071(11) -0.0104(10) -0.0390(14)
O1 0.1034(19) 0.0790(16) 0.0346(10) 0.0060(10) -0.0289(11) -0.0597(15)
C14 0.0170(7) 0.0167(7) 0.0222(8) -0.0046(6) -0.0040(6) -0.0029(6)
C15 0.0221(9) 0.0181(8) 0.0369(11) -0.0093(7) -0.0089(7) -0.0037(7)
C16 0.0166(8) 0.0203(8) 0.0311(10) -0.0080(7) -0.0086(7) -0.0005(6)
C17 0.0180(8) 0.0177(8) 0.0224(9) -0.0051(6) -0.0028(6) 0.0013(6)
C18 0.0250(9) 0.0161(8) 0.0235(9) -0.0094(7) -0.0020(7) -0.0003(7)
C19 0.0230(8) 0.0195(8) 0.0230(9) -0.0081(7) -0.0048(7) -0.0018(7)
C20 0.0191(8) 0.0205(9) 0.0295(10) -0.0071(7) -0.0033(7) 0.0031(7)
O2 0.0266(8) 0.0333(8) 0.0435(10) -0.0094(7) -0.0120(7) 0.0047(6)
C21 0.0181(7) 0.0155(7) 0.0190(8) -0.0041(6) -0.0046(6) -0.0022(6)
C22 0.0201(8) 0.0176(8) 0.0200(8) -0.0044(6) -0.0029(6) -0.0031(6)
C23 0.0194(8) 0.0197(8) 0.0223(8) -0.0076(7) -0.0024(6) -0.0015(6)
C24 0.0244(8) 0.0155(8) 0.0220(8) -0.0061(6) -0.0082(7) 0.0000(6)
C25 0.0257(9) 0.0161(8) 0.0195(8) -0.0027(6) -0.0043(7) -0.0040(7)
C26 0.0205(8) 0.0164(8) 0.0235(9) -0.0053(6) -0.0023(6) -0.0017(6)
C27 0.0301(10) 0.0184(8) 0.0259(9) -0.0081(7) -0.0050(7) 0.0040(7)
O3 0.0394(8) 0.0174(6) 0.0292(8) -0.0049(5) -0.0100(6) 0.0003(6)
C28 0.0260(9) 0.0189(8) 0.0200(8) -0.0042(6) -0.0039(7) -0.0067(7)
C29 0.0269(9) 0.0260(9) 0.0256(9) -0.0075(7) -0.0070(7) -0.0050(8)
C30 0.0377(11) 0.0305(10) 0.0242(10) -0.0024(8) -0.0118(8) -0.0117(9)
C31 0.0496(13) 0.0363(11) 0.0203(9) -0.0040(8) -0.0052(9) -0.0248(10)
C32 0.0406(12) 0.0362(11) 0.0226(10) -0.0129(8) 0.0043(8) -0.0171(9)
C33 0.0294(10) 0.0287(10) 0.0270(10) -0.0121(8) 0.0005(8) -0.0094(8)
C34 0.077(2) 0.0567(17) 0.0229(11) -0.0054(11) -0.0068(12) -0.0401(15)
O4 0.0919(18) 0.0656(14) 0.0333(10) -0.0038(9) -0.0246(11) -0.0349(13)

loop_
_atom_type_symbol
_atom_type_description
_atom_type_scat_dispersion_real
_atom_type_scat_dispersion_imag
_atom_type_scat_source
C C 0.0040 0.0020 'XDISP Program in WinGX L.Kissel & R.H.Pratt Acta Cryst A46 170 1990'
H H 0.0000 0.0000 'XDISP Program in WinGX L.Kissel & R.H.Pratt Acta Cryst A46 170 1990'
O O 0.0132 0.0074 'XDISP Program in WinGX L.Kissel & R.H.Pratt Acta Cryst A46 170 1990'
S S 0.1431 0.1480 'XDISP Program in WinGX L.Kissel & R.H.Pratt Acta Cryst A46 170 1990'

loop_
_geom_angle_atom_site_label_1
_geom_angle_atom_site_label_2
_geom_angle_atom_site_label_3
_geom_angle
C4 C1 S2 123.45(15)
C4 C1 S1 122.28(14)
S2 C1 S1 114.27(10)
C1 S1 C2 96.15(8)
C3 C2 C7 129.52(16)
C3 C2 S1 116.59(13)
C7 C2 S1 113.44(13)
C2 C3 C14 127.82(16)
C2 C3 S2 116.92(13)
C14 C3 S2 115.21(13)
C1 S2 C3 96.04(8)
C1 C4 S3 122.25(15)
C1 C4 S4 124.13(14)
S3 C4 S4 113.61(10)
C4 S3 C5 95.11(8)
C6 C5 C21 128.15(16)
C6 C5 S3 117.09(13)
C21 C5 S3 114.73(13)
C5 C6 C28 128.45(16)
C5 C6 S4 116.24(13)
C28 C6 S4 115.01(13)
C4 S4 C6 95.42(8)
C12 C7 C8 119.35(17)
C12 C7 C2 119.41(16)
C8 C7 C2 121.02(17)
C9 C8 C7 120.09(19)
C9 C8 H8A 120.0
C7 C8 H8A 120.0
C8 C9 C10 120.19(19)
C8 C9 H9A 119.9
C10 C9 H9A 119.9
C11 C10 C9 120.03(19)
C11 C10 C13 119.0(2)
C9 C10 C13 120.9(2)
C10 C11 C12 120.45(19)
C10 C11 H11A 119.8
C12 C11 H11A 119.8
C11 C12 C7 119.88(18)
C11 C12 H12A 120.1
C7 C12 H12A 120.1
O1 C13 C10 123.2(3)
O1 C13 H13A 118.4
C10 C13 H13A 118.4
C19 C14 C15 118.56(17)
C19 C14 C3 120.04(16)
C15 C14 C3 121.39(16)
C16 C15 C14 121.57(18)
C16 C15 H15A 119.2
C14 C15 H15A 119.2
C15 C16 C17 119.40(17)
C15 C16 H16A 120.3
C17 C16 H16A 120.3
C16 C17 C18 119.34(16)
C16 C17 C20 121.38(17)
C18 C17 C20 119.28(17)
C19 C18 C17 119.92(17)
C19 C18 H18A 120.0
C17 C18 H18A 120.0
C18 C19 C14 121.08(17)
C18 C19 H19A 119.5
C14 C19 H19A 119.5
O2 C20 C17 124.17(19)
O2 C20 H20A 117.9
C17 C20 H20A 117.9
C22 C21 C26 119.20(16)
C22 C21 C5 119.74(16)
C26 C21 C5 121.06(16)
C23 C22 C21 120.51(17)
C23 C22 H22A 119.7
C21 C22 H22A 119.7
C22 C23 C24 120.21(17)
C22 C23 H23A 119.9
C24 C23 H23A 119.9
C23 C24 C25 119.92(16)
C23 C24 C27 118.15(17)
C25 C24 C27 121.93(17)
C26 C25 C24 119.88(17)
C26 C25 H25A 120.1
C24 C25 H25A 120.1
C25 C26 C21 120.19(17)
C25 C26 H26A 119.9
C21 C26 H26A 119.9
O3 C27 C24 125.7(2)
O3 C27 H27A 117.2
C24 C27 H27A 117.2
C33 C28 C29 118.93(18)
C33 C28 C6 119.97(17)
C29 C28 C6 121.06(17)
C30 C29 C28 120.3(2)
C30 C29 H29A 119.9
C28 C29 H29A 119.9
C29 C30 C31 120.5(2)
C29 C30 H30A 119.8
C31 C30 H30A 119.8
C32 C31 C30 119.91(19)
C32 C31 C34 119.7(2)
C30 C31 C34 120.4(2)
C31 C32 C33 120.2(2)
C31 C32 H32A 119.9
C33 C32 H32A 119.9
C32 C33 C28 120.2(2)
C32 C33 H33A 119.9
C28 C33 H33A 119.9
O4 C34 C31 125.4(3)
O4 C34 H34A 117.3
C31 C34 H34A 117.3

loop_
_geom_bond_atom_site_label_1
_geom_bond_atom_site_label_2
_geom_bond_distance
C1 C4 1.350(2)
C1 S2 1.7487(18)
C1 S1 1.7518(18)
S1 C2 1.7609(17)
C2 C3 1.354(2)
C2 C7 1.482(2)
C3 C14 1.478(2)
C3 S2 1.7615(18)
C4 S3 1.7464(18)
C4 S4 1.7544(18)
S3 C5 1.7610(18)
C5 C6 1.347(2)
C5 C21 1.481(2)
C6 C28 1.482(2)
C6 S4 1.7628(17)
C7 C12 1.403(3)
C7 C8 1.408(3)
C8 C9 1.379(3)
C8 H8A 0.9500
C9 C10 1.400(3)
C9 H9A 0.9500
C10 C11 1.383(3)
C10 C13 1.476(3)
C11 C12 1.389(3)
C11 H11A 0.9500
C12 H12A 0.9500
C13 O1 1.218(3)
C13 H13A 0.9500
C14 C19 1.398(2)
C14 C15 1.402(2)
C15 C16 1.370(2)
C15 H15A 0.9500
C16 C17 1.412(3)
C16 H16A 0.9500
C17 C18 1.412(3)
C17 C20 1.477(2)
C18 C19 1.371(2)
C18 H18A 0.9500
C19 H19A 0.9500
C20 O2 1.214(2)
C20 H20A 0.9500
C21 C22 1.396(2)
C21 C26 1.407(3)
C22 C23 1.382(2)
C22 H22A 0.9500
C23 C24 1.391(3)
C23 H23A 0.9500
C24 C25 1.401(3)
C24 C27 1.478(2)
C25 C26 1.385(2)
C25 H25A 0.9500
C26 H26A 0.9500
C27 O3 1.214(3)
C27 H27A 0.9500
C28 C33 1.404(3)
C28 C29 1.409(3)
C29 C30 1.381(3)
C29 H29A 0.9500
C30 C31 1.392(3)
C30 H30A 0.9500
C31 C32 1.389(3)
C31 C34 1.490(3)
C32 C33 1.392(3)
C32 H32A 0.9500
C33 H33A 0.9500
C34 O4 1.196(4)
C34 H34A 0.9500

loop_
_geom_hbond_atom_site_label_D
_geom_hbond_atom_site_label_H
_geom_hbond_atom_site_label_A
_geom_hbond_distance_DH
_geom_hbond_distance_HA
_geom_hbond_distance_DA
_geom_hbond_angle_DHA
_geom_hbond_site_symmetry_A
C13 H13A O3 0.95 2.50 3.240(3) 135.0 1_646
C20 H20A S1 0.95 2.79 3.568(2) 139.7 1_645
C27 H27A S4 0.95 2.89 3.724(2) 147.0 1_465
